data_4339709
loop_
_publ_author_name
'Richter, Helen W.'
'Koser, Gerald F.'
'Incarvito, Christopher D.'
'Rheingold, Arnold L.'

_publ_section_title
;
 Preparation and structure of a solid-state hypervalent-iodine polymer
 containing iodine and oxygen atoms in fused 12-atom hexagonal rings.
;
_journal_issue 14
_journal_name_full 'Inorganic chemistry'
_journal_page_first 5555
_journal_page_last 5561
_journal_paper_doi 10.1021/ic0701716
_journal_volume 46
_journal_year 2007
_chemical_formula_sum 'C60 H50 Cl4 I10 O24'
_chemical_formula_weight 2565.80
_chemical_name_systematic
;

 ?

;
_space_group_IT_number 61
_symmetry_cell_setting orthorhombic
_symmetry_space_group_name_Hall '-P 2ac 2ab'
_symmetry_space_group_name_H-M 'P b c a'
_atom_sites_solution_hydrogens geom
_atom_sites_solution_primary direct
_atom_sites_solution_secondary difmap
_audit_creation_method SHELXL-97
_cell_angle_alpha 90.00
_cell_angle_beta 90.00
_cell_angle_gamma 90.00
_cell_formula_units_Z 4
_cell_length_a 14.8422(2)
_cell_length_b 21.3463(2)
_cell_length_c 23.7846(2)
_cell_measurement_temperature 173(2)
_cell_measurement_theta_max 28.0
_cell_measurement_theta_min 2.0
_cell_volume 7535.58(14)
_computing_cell_refinement 'Bruker SMART'
_computing_data_collection 'Bruker SMART'
_computing_data_reduction 'Bruker SHELXTL'
_computing_molecular_graphics 'Bruker SHELXTL'
_computing_publication_material 'Bruker SHELXTL'
_computing_structure_refinement 'SHELXL-97 (Sheldrick, 1997)'
_computing_structure_solution 'SHELXS-97 (Sheldrick, 1990)'
_diffrn_ambient_temperature 173(2)
_diffrn_measured_fraction_theta_full 0.967
_diffrn_measured_fraction_theta_max 0.917
_diffrn_measurement_device_type 'CCD area detector'
_diffrn_measurement_method 'phi and omega scans'
_diffrn_radiation_monochromator graphite
_diffrn_radiation_source 'fine-focus sealed tube'
_diffrn_radiation_type MoK\a
_diffrn_radiation_wavelength 0.71073
_diffrn_reflns_av_R_equivalents 0.0486
_diffrn_reflns_av_sigmaI/netI 0.0368
_diffrn_reflns_limit_h_max 18
_diffrn_reflns_limit_h_min 0
_diffrn_reflns_limit_k_max 26
_diffrn_reflns_limit_k_min 0
_diffrn_reflns_limit_l_max 26
_diffrn_reflns_limit_l_min 0
_diffrn_reflns_number 9751
_diffrn_reflns_theta_full 25.00
_diffrn_reflns_theta_max 25.99
_diffrn_reflns_theta_min 1.71
_exptl_absorpt_coefficient_mu 4.327
_exptl_absorpt_correction_T_max 1.00
_exptl_absorpt_correction_T_min 0.434
_exptl_absorpt_correction_type 'Empirical from DIFABS'
_exptl_absorpt_process_details DIFABS
_exptl_crystal_colour Yellow
_exptl_crystal_density_diffrn 2.262
_exptl_crystal_density_method 'not measured'
_exptl_crystal_description Plate
_exptl_crystal_F_000 4800
_exptl_crystal_size_max 0.40
_exptl_crystal_size_mid 0.30
_exptl_crystal_size_min 0.10
_refine_diff_density_max 0.828
_refine_diff_density_min -1.246
_refine_diff_density_rms 0.193
_refine_ls_extinction_method none
_refine_ls_goodness_of_fit_ref 1.598
_refine_ls_hydrogen_treatment constr
_refine_ls_matrix_type full
_refine_ls_number_parameters 442
_refine_ls_number_reflns 6790
_refine_ls_number_restraints 0
_refine_ls_restrained_S_all 1.598
_refine_ls_R_factor_all 0.0515
_refine_ls_R_factor_gt 0.0406
_refine_ls_shift/su_max 0.012
_refine_ls_shift/su_mean 0.002
_refine_ls_structure_factor_coef Fsqd
_refine_ls_weighting_details 'calc w=1/[\s^2^(Fo^2^)+(0.0500P)^2^+0.0000P] where P=(Fo^2^+2Fc^2^)/3'
_refine_ls_weighting_scheme calc
_refine_ls_wR_factor_gt 0.1121
_refine_ls_wR_factor_ref 0.1222
_reflns_number_gt 5741
_reflns_number_total 6790
_reflns_threshold_expression >2sigma(I)
_cod_data_source_file ic0701716-file002.cif
_cod_data_source_block htibp
_cod_depositor_comments
;
The following automatic conversions were performed:

'_symmetry_cell_setting' value 'Orthorhombic' changed to
'orthorhombic' according to
/usr/data/users/saulius/automatic-downloads/retrospective/ACS/lib/dictionaries/cif_core.dic
dictionary named 'cif_core.dic' version 2.4.2 from 2011-04-26.

Automatic conversion script
Id: cif_fix_values 2281 2013-09-26 08:29:07Z andrius 
;
_cod_original_cell_volume 7535.58(11)
_cod_original_sg_symbol_H-M Pbca
_cod_database_code 4339709

loop_
_symmetry_equiv_pos_as_xyz
'x, y, z'
'-x+1/2, -y, z+1/2'
'-x, y+1/2, -z+1/2'
'x+1/2, -y+1/2, -z'
'-x, -y, -z'
'x-1/2, y, -z-1/2'
'x, -y-1/2, z-1/2'
'-x-1/2, y-1/2, z'

loop_
_atom_site_label
_atom_site_type_symbol
_atom_site_fract_x
_atom_site_fract_y
_atom_site_fract_z
_atom_site_U_iso_or_equiv
_atom_site_adp_type
_atom_site_occupancy
_atom_site_symmetry_multiplicity
_atom_site_calc_flag
_atom_site_refinement_flags
I1 I 1.00896(2) 0.444702(18) 0.24344(2) 0.02244(13) Uani 1 1 d .
I2 I 0.74562(2) 0.450405(17) 0.270759(19) 0.02089(13) Uani 1 1 d .
I3 I 0.87409(2) 0.592451(17) 0.26801(2) 0.02236(13) Uani 1 1 d .
I4 I 1.00086(2) 0.736639(17) 0.26600(2) 0.02224(13) Uani 1 1 d .
I5 I 0.73606(2) 0.739932(17) 0.254213(19) 0.02197(13) Uani 1 1 d .
Cl1 Cl 1.07504(10) 0.65605(8) 0.13727(9) 0.0358(4) Uani 1 1 d .
Cl2 Cl 0.68371(10) 0.53327(7) 0.14261(8) 0.0348(4) Uani 1 1 d .
O1 O 1.1225(2) 0.40117(19) 0.2219(2) 0.0271(11) Uani 1 1 d .
O2 O 0.8759(2) 0.4941(2) 0.2706(2) 0.0234(10) Uani 1 1 d .
O3 O 0.8730(2) 0.6913(2) 0.2730(2) 0.0243(10) Uani 1 1 d .
O4 O 0.6233(2) 0.78699(19) 0.2358(2) 0.0250(11) Uani 1 1 d .
O5 O 1.1222(3) 0.6115(2) 0.1718(3) 0.0521(16) Uani 1 1 d .
O6 O 1.0819(4) 0.6384(3) 0.0791(3) 0.0614(17) Uani 1 1 d .
O7 O 0.9814(3) 0.6577(3) 0.1537(3) 0.0583(17) Uani 1 1 d .
O8 O 1.1142(3) 0.7173(2) 0.1462(3) 0.0512(15) Uani 1 1 d .
O9 O 0.7767(3) 0.5316(2) 0.1604(2) 0.0428(14) Uani 1 1 d .
O10 O 0.6410(3) 0.4744(2) 0.1569(3) 0.0442(14) Uani 1 1 d .
O11 O 0.6779(4) 0.5423(3) 0.0835(3) 0.083(2) Uani 1 1 d .
O12 O 0.6378(3) 0.5826(2) 0.1713(3) 0.064(2) Uani 1 1 d .
C1 C 0.8959(4) 0.4001(3) 0.1450(3) 0.0302(16) Uani 1 1 d .
H1A H 0.8771 0.3679 0.1699 0.036 Uiso 1 1 calc R
C2 C 0.8638(4) 0.4025(3) 0.0906(4) 0.0347(18) Uani 1 1 d .
H2A H 0.8210 0.3722 0.0786 0.042 Uiso 1 1 calc R
C3 C 0.8923(5) 0.4482(4) 0.0529(4) 0.045(2) Uani 1 1 d .
H3A H 0.8714 0.4482 0.0152 0.053 Uiso 1 1 calc R
C4 C 0.9528(4) 0.4944(4) 0.0718(3) 0.0414(19) Uani 1 1 d .
H4B H 0.9717 0.5265 0.0469 0.050 Uiso 1 1 calc R
C5 C 0.9846(4) 0.4935(3) 0.1260(3) 0.0336(17) Uani 1 1 d .
H5A H 1.0253 0.5249 0.1385 0.040 Uiso 1 1 calc R
C6 C 0.9570(3) 0.4463(3) 0.1625(3) 0.0263(16) Uani 1 1 d .
C7 C 0.7379(4) 0.4580(3) 0.3983(3) 0.0334(17) Uani 1 1 d .
H7A H 0.6984 0.4921 0.3913 0.040 Uiso 1 1 calc R
C8 C 0.7603(4) 0.4416(3) 0.4528(4) 0.0406(19) Uani 1 1 d .
H8A H 0.7370 0.4646 0.4837 0.049 Uiso 1 1 calc R
C9 C 0.8172(5) 0.3908(3) 0.4617(3) 0.0424(18) Uani 1 1 d .
H9A H 0.8324 0.3793 0.4991 0.051 Uiso 1 1 calc R
C10 C 0.8528(5) 0.3561(3) 0.4167(4) 0.0426(19) Uani 1 1 d .
H10A H 0.8916 0.3215 0.4235 0.051 Uiso 1 1 calc R
C11 C 0.8306(4) 0.3728(3) 0.3633(3) 0.0339(17) Uani 1 1 d .
H11A H 0.8536 0.3498 0.3323 0.041 Uiso 1 1 calc R
C12 C 0.7738(3) 0.4242(3) 0.3542(3) 0.0228(14) Uani 1 1 d .
C13 C 0.8196(4) 0.6259(3) 0.3881(3) 0.0363(17) Uani 1 1 d .
H13A H 0.7784 0.6532 0.3699 0.044 Uiso 1 1 calc R
C14 C 0.8204(5) 0.6214(4) 0.4459(4) 0.049(2) Uani 1 1 d .
H14A H 0.7782 0.6444 0.4677 0.059 Uiso 1 1 calc R
C15 C 0.8831(6) 0.5830(4) 0.4720(4) 0.053(2) Uani 1 1 d .
H15A H 0.8840 0.5799 0.5118 0.064 Uiso 1 1 calc R
C16 C 0.9451(6) 0.5490(4) 0.4400(4) 0.056(2) Uani 1 1 d .
H16A H 0.9893 0.5242 0.4583 0.067 Uiso 1 1 calc R
C17 C 0.9427(4) 0.5511(3) 0.3826(3) 0.0381(18) Uani 1 1 d .
H17A H 0.9832 0.5266 0.3609 0.046 Uiso 1 1 calc R
C18 C 0.8798(3) 0.5899(3) 0.3565(3) 0.0273(15) Uani 1 1 d .
C19 C 0.9333(4) 0.7989(3) 0.3720(3) 0.0337(18) Uani 1 1 d .
H19A H 0.8919 0.8185 0.3471 0.040 Uiso 1 1 calc R
C20 C 0.9338(5) 0.8147(3) 0.4291(4) 0.045(2) Uani 1 1 d .
H20A H 0.8931 0.8452 0.4434 0.054 Uiso 1 1 calc R
C21 C 0.9944(5) 0.7854(4) 0.4642(4) 0.051(2) Uani 1 1 d .
H21A H 0.9967 0.7968 0.5028 0.061 Uiso 1 1 calc R
C22 C 1.0522(5) 0.7393(4) 0.4440(4) 0.049(2) Uani 1 1 d .
H22A H 1.0929 0.7193 0.4690 0.059 Uiso 1 1 calc R
C23 C 1.0510(4) 0.7227(3) 0.3889(3) 0.0360(17) Uani 1 1 d .
H23A H 1.0886 0.6900 0.3756 0.043 Uiso 1 1 calc R
C24 C 0.9934(3) 0.7547(3) 0.3521(3) 0.0243(15) Uani 1 1 d .
C25 C 0.7843(4) 0.7076(3) 0.1344(3) 0.0345(17) Uani 1 1 d .
H25A H 0.7581 0.6681 0.1431 0.041 Uiso 1 1 calc R
C26 C 0.8186(5) 0.7198(4) 0.0816(4) 0.047(2) Uani 1 1 d .
H26A H 0.8151 0.6884 0.0534 0.056 Uiso 1 1 calc R
C27 C 0.8583(5) 0.7773(4) 0.0687(4) 0.054(2) Uani 1 1 d .
H27A H 0.8815 0.7848 0.0321 0.065 Uiso 1 1 calc R
C28 C 0.8636(5) 0.8236(4) 0.1096(4) 0.051(2) Uani 1 1 d .
H28A H 0.8908 0.8628 0.1011 0.061 Uiso 1 1 calc R
C29 C 0.8294(4) 0.8126(3) 0.1625(4) 0.0375(19) Uani 1 1 d .
H29A H 0.8328 0.8440 0.1907 0.045 Uiso 1 1 calc R
C30 C 0.7896(3) 0.7549(3) 0.1743(3) 0.0253(15) Uani 1 1 d .

loop_
_atom_site_aniso_label
_atom_site_aniso_U_11
_atom_site_aniso_U_22
_atom_site_aniso_U_33
_atom_site_aniso_U_23
_atom_site_aniso_U_13
_atom_site_aniso_U_12
I1 0.01026(19) 0.0222(2) 0.0348(3) -0.00093(16) -0.00074(15) -0.00146(13)
I2 0.01092(18) 0.0208(2) 0.0309(3) 0.00093(15) 0.00046(14) 0.00102(13)
I3 0.0114(2) 0.0226(2) 0.0331(3) 0.00107(15) -0.00012(13) 0.00070(12)
I4 0.01181(18) 0.0205(2) 0.0344(3) 0.00082(16) -0.00083(14) 0.00052(13)
I5 0.01080(19) 0.0201(2) 0.0350(3) 0.00131(16) 0.00045(15) -0.00207(13)
Cl1 0.0295(7) 0.0380(9) 0.0399(13) -0.0044(8) -0.0075(7) -0.0037(6)
Cl2 0.0292(7) 0.0365(9) 0.0386(13) 0.0098(8) -0.0008(7) 0.0021(6)
O1 0.0098(19) 0.026(2) 0.045(3) -0.008(2) 0.0007(16) -0.0042(14)
O2 0.0091(18) 0.025(2) 0.036(3) 0.0000(19) 0.0023(15) 0.0015(14)
O3 0.0075(18) 0.025(2) 0.041(3) 0.0008(19) -0.0042(15) -0.0022(14)
O4 0.0102(19) 0.019(2) 0.046(4) 0.0043(18) -0.0035(17) -0.0019(14)
O5 0.045(3) 0.041(3) 0.070(5) 0.011(3) -0.016(3) -0.001(2)
O6 0.068(4) 0.084(4) 0.032(4) -0.015(3) 0.003(3) -0.005(3)
O7 0.031(3) 0.068(4) 0.075(5) -0.008(3) -0.010(3) -0.002(2)
O8 0.057(3) 0.039(3) 0.058(4) 0.001(3) -0.014(3) -0.014(2)
O9 0.021(2) 0.058(3) 0.049(4) -0.001(3) -0.001(2) -0.004(2)
O10 0.037(2) 0.029(3) 0.067(5) 0.006(3) -0.005(2) -0.0058(19)
O11 0.069(4) 0.142(6) 0.037(5) 0.035(4) -0.008(3) -0.015(4)
O12 0.046(3) 0.044(3) 0.102(6) -0.010(3) -0.001(3) 0.014(2)
C1 0.015(3) 0.027(3) 0.048(5) -0.004(3) 0.003(3) -0.003(2)
C2 0.023(3) 0.037(4) 0.045(6) -0.006(3) -0.007(3) 0.005(2)
C3 0.036(4) 0.061(5) 0.037(6) 0.004(4) -0.001(3) 0.015(3)
C4 0.032(3) 0.055(5) 0.037(6) 0.013(4) 0.004(3) -0.001(3)
C5 0.023(3) 0.035(4) 0.043(5) -0.002(3) 0.007(3) -0.006(3)
C6 0.011(2) 0.023(3) 0.045(5) -0.002(3) -0.002(2) 0.004(2)
C7 0.023(3) 0.033(4) 0.044(6) 0.002(3) 0.001(3) 0.005(2)
C8 0.036(4) 0.049(4) 0.037(6) -0.002(3) 0.005(3) 0.006(3)
C9 0.056(4) 0.052(5) 0.019(5) 0.003(3) -0.010(3) 0.004(4)
C10 0.052(4) 0.038(4) 0.038(6) 0.007(4) -0.009(4) 0.013(3)
C11 0.030(3) 0.022(3) 0.049(6) 0.000(3) -0.006(3) 0.004(2)
C12 0.018(3) 0.020(3) 0.031(4) 0.008(3) 0.000(2) -0.002(2)
C13 0.035(3) 0.039(4) 0.035(6) -0.009(3) 0.001(3) 0.007(3)
C14 0.053(5) 0.054(5) 0.040(6) -0.016(4) 0.007(4) 0.011(4)
C15 0.078(6) 0.060(5) 0.022(6) -0.009(4) 0.001(4) 0.005(4)
C16 0.069(5) 0.057(5) 0.042(7) 0.004(4) -0.016(5) 0.017(4)
C17 0.039(4) 0.045(4) 0.030(6) -0.006(3) -0.005(3) 0.010(3)
C18 0.018(3) 0.029(3) 0.034(5) 0.000(3) -0.004(3) -0.003(2)
C19 0.023(3) 0.028(3) 0.050(6) -0.001(3) 0.005(3) 0.004(2)
C20 0.047(4) 0.037(4) 0.052(7) -0.009(4) 0.021(4) 0.000(3)
C21 0.046(4) 0.057(5) 0.051(7) -0.007(4) 0.008(4) -0.016(4)
C22 0.034(4) 0.057(5) 0.058(7) 0.014(4) -0.001(4) 0.002(3)
C23 0.026(3) 0.049(4) 0.033(6) 0.005(3) -0.003(3) 0.014(3)
C24 0.015(3) 0.027(3) 0.030(5) 0.005(3) 0.000(2) -0.002(2)
C25 0.022(3) 0.035(4) 0.046(6) -0.005(3) -0.005(3) 0.000(2)
C26 0.039(4) 0.056(5) 0.046(6) -0.014(4) 0.004(4) 0.008(3)
C27 0.060(5) 0.059(5) 0.044(7) 0.014(4) 0.012(4) 0.028(4)
C28 0.055(5) 0.041(4) 0.057(7) 0.016(4) 0.024(4) 0.003(3)
C29 0.035(3) 0.024(3) 0.054(6) -0.003(3) 0.011(3) 0.007(3)
C30 0.013(2) 0.027(3) 0.036(5) -0.001(3) 0.003(2) 0.003(2)

loop_
_atom_type_symbol
_atom_type_description
_atom_type_scat_dispersion_real
_atom_type_scat_dispersion_imag
_atom_type_scat_source
C C 0.0033 0.0016 'International Tables Vol C Tables 4.2.6.8 and 6.1.1.4'
H H 0.0000 0.0000 'International Tables Vol C Tables 4.2.6.8 and 6.1.1.4'
O O 0.0106 0.0060 'International Tables Vol C Tables 4.2.6.8 and 6.1.1.4'
Cl Cl 0.1484 0.1585 'International Tables Vol C Tables 4.2.6.8 and 6.1.1.4'
I I -0.4742 1.8119 'International Tables Vol C Tables 4.2.6.8 and 6.1.1.4'

loop_
_geom_angle_atom_site_label_1
_geom_angle_atom_site_label_2
_geom_angle_atom_site_label_3
_geom_angle
_geom_angle_site_symmetry_1
_geom_angle_site_symmetry_3
O1 I1 C6 94.7(2) . .
O1 I1 O2 178.63(19) . .
C6 I1 O2 86.26(19) . .
C12 I2 O1 87.8(2) . 6_556
C12 I2 O2 86.44(19) . .
O1 I2 O2 173.76(17) 6_556 .
O2 I3 C18 86.8(2) . .
O2 I3 O3 175.1(2) . .
C18 I3 O3 88.2(2) . .
C24 I4 O4 88.35(19) . 6_656
C24 I4 O3 87.68(19) . .
O4 I4 O3 175.10(17) 6_656 .
O4 I5 C30 92.4(2) . .
O4 I5 O3 175.86(15) . .
C30 I5 O3 84.90(19) . .
O5 Cl1 O6 110.0(4) . .
O5 Cl1 O7 109.3(4) . .
O6 Cl1 O7 109.6(4) . .
O5 Cl1 O8 108.6(3) . .
O6 Cl1 O8 110.5(4) . .
O7 Cl1 O8 109.0(3) . .
O12 Cl2 O11 110.1(5) . .
O12 Cl2 O9 109.5(3) . .
O11 Cl2 O9 110.6(4) . .
O12 Cl2 O10 108.6(3) . .
O11 Cl2 O10 108.8(4) . .
O9 Cl2 O10 109.2(3) . .
I1 O1 I2 118.5(2) . 6_656
I3 O2 I2 115.03(15) . .
I3 O2 I1 117.04(16) . .
I2 O2 I1 124.57(19) . .
I3 O3 I4 116.16(16) . .
I3 O3 I5 116.21(15) . .
I4 O3 I5 123.96(19) . .
I5 O4 I4 118.0(2) . 6_556
C2 C1 C6 118.4(7) . .
C1 C2 C3 121.6(6) . .
C2 C3 C4 118.7(8) . .
C5 C4 C3 120.7(7) . .
C4 C5 C6 119.6(6) . .
C5 C6 C1 120.9(7) . .
C5 C6 I1 118.7(5) . .
C1 C6 I1 120.3(5) . .
C8 C7 C12 119.1(6) . .
C7 C8 C9 119.2(7) . .
C8 C9 C10 121.5(7) . .
C11 C10 C9 118.9(6) . .
C10 C11 C12 119.7(7) . .
C7 C12 C11 121.7(7) . .
C7 C12 I2 120.0(4) . .
C11 C12 I2 118.3(5) . .
C14 C13 C18 119.5(7) . .
C13 C14 C15 119.6(7) . .
C16 C15 C14 120.3(9) . .
C17 C16 C15 120.7(8) . .
C16 C17 C18 118.8(7) . .
C17 C18 C13 121.0(8) . .
C17 C18 I3 119.1(5) . .
C13 C18 I3 119.8(5) . .
C24 C19 C20 119.7(7) . .
C21 C20 C19 118.8(7) . .
C20 C21 C22 120.9(9) . .
C23 C22 C21 120.7(8) . .
C22 C23 C24 119.0(7) . .
C19 C24 C23 120.7(7) . .
C19 C24 I4 119.9(5) . .
C23 C24 I4 119.4(5) . .
C30 C25 C26 117.6(7) . .
C25 C26 C27 121.5(8) . .
C28 C27 C26 119.7(8) . .
C29 C28 C27 119.8(7) . .
C28 C29 C30 119.5(7) . .
C25 C30 C29 121.9(7) . .
C25 C30 I5 119.3(5) . .
C29 C30 I5 118.8(5) . .

loop_
_geom_bond_atom_site_label_1
_geom_bond_atom_site_label_2
_geom_bond_distance
_geom_bond_site_symmetry_2
I1 O1 1.992(4) .
I1 C6 2.074(7) .
I1 O2 2.330(3) .
I2 C12 2.104(7) .
I2 O1 2.115(3) 6_556
I2 O2 2.146(3) .
I3 O2 2.101(4) .
I3 C18 2.108(8) .
I3 O3 2.113(4) .
I4 C24 2.086(7) .
I4 O4 2.112(3) 6_656
I4 O3 2.137(3) .
I5 O4 2.000(4) .
I5 C30 2.085(7) .
I5 O3 2.326(3) .
Cl1 O5 1.439(5) .
Cl1 O6 1.437(6) .
Cl1 O7 1.444(5) .
Cl1 O8 1.448(5) .
Cl2 O12 1.428(6) .
Cl2 O11 1.422(7) .
Cl2 O9 1.445(5) .
Cl2 O10 1.448(5) .
O1 I2 2.115(3) 6_656
O4 I4 2.112(3) 6_556
C1 C2 1.380(11) .
C1 C6 1.403(8) .
C2 C3 1.391(10) .
C3 C4 1.407(10) .
C4 C5 1.373(10) .
C5 C6 1.392(9) .
C7 C8 1.383(11) .
C7 C12 1.380(10) .
C8 C9 1.391(9) .
C9 C10 1.405(11) .
C10 C11 1.361(11) .
C11 C12 1.400(8) .
C13 C14 1.377(11) .
C13 C18 1.397(9) .
C14 C15 1.386(11) .
C15 C16 1.397(11) .
C16 C17 1.365(12) .
C17 C18 1.394(9) .
C19 C24 1.382(8) .
C19 C20 1.398(11) .
C20 C21 1.380(11) .
C21 C22 1.390(11) .
C22 C23 1.357(12) .
C23 C24 1.402(9) .
C25 C30 1.389(9) .
C25 C26 1.378(11) .
C26 C27 1.396(11) .
C27 C28 1.388(12) .
C28 C29 1.377(11) .
C29 C30 1.393(8) .
